data_7152941
loop_
_publ_author_name
'Kusukawa, Takahiro'
'Matsumoto, Kazuya'
'Nakamura, Hajime'
'Iizuka, Wataru'
'Toyama, Keisuke'
'Takeshita, Shota'

_publ_section_title
;
 Four-component assembly in the crystalline state driven by
 amidinium-carboxylate salt bridge formation from an aqueous solution.
;
_journal_issue 22
_journal_name_full 'Organic &amp; biomolecular chemistry'
_journal_page_first 3692
_journal_page_last 3698
_journal_paper_doi 10.1039/c3ob40309b
_journal_volume 11
_journal_year 2013
_chemical_formula_moiety 'C24 H24 F4 N4 O7 '
_chemical_formula_sum 'C24 H24 F4 N4 O7'
_chemical_formula_weight 556.47
_space_group_IT_number 2
_symmetry_cell_setting triclinic
_symmetry_Int_Tables_number 2
_symmetry_space_group_name_Hall '-P 1'
_symmetry_space_group_name_H-M 'P -1'
_cell_angle_alpha 108.785(6)
_cell_angle_beta 102.511(6)
_cell_angle_gamma 63.700(6)
_cell_formula_units_Z 2
_cell_length_a 11.4606(7)
_cell_length_b 12.5728(12)
_cell_length_c 10.4779(8)
_cell_measurement_reflns_used 25
_cell_measurement_temperature 213.1
_cell_measurement_theta_max 29.1
_cell_measurement_theta_min 25.2
_cell_volume 1276.53(19)
_computing_cell_refinement WinAFC
_computing_data_collection WinAFC
_computing_data_reduction CrystalStructure
_computing_publication_material 'CrystalStructure 3.8'
_computing_structure_refinement SHELXL
_computing_structure_solution SHELXS97
_diffrn_ambient_temperature 213
_diffrn_measured_fraction_theta_full 1.000
_diffrn_measured_fraction_theta_max 1.000
_diffrn_measurement_device_type 'Rigaku AFC7R'
_diffrn_measurement_method \w-2\q
_diffrn_radiation_type 'Cu K\a'
_diffrn_radiation_wavelength 1.54178
_diffrn_reflns_av_R_equivalents 0.046
_diffrn_reflns_limit_h_max 9
_diffrn_reflns_limit_h_min -13
_diffrn_reflns_limit_k_max 13
_diffrn_reflns_limit_k_min -14
_diffrn_reflns_limit_l_max 12
_diffrn_reflns_limit_l_min -12
_diffrn_reflns_number 6221
_diffrn_reflns_theta_full 66.86
_diffrn_reflns_theta_max 66.86
_diffrn_standards_decay_% 2.06
_diffrn_standards_interval_count 0
_diffrn_standards_number 3
_exptl_absorpt_coefficient_mu 1.097
_exptl_absorpt_correction_T_max 0.803
_exptl_absorpt_correction_T_min 0.621
_exptl_absorpt_correction_type psi-scan
_exptl_absorpt_process_details '(North, Phillips & Mathews, 1968)'
_exptl_crystal_colour colorless
_exptl_crystal_density_diffrn 1.448
_exptl_crystal_density_method 'not measured'
_exptl_crystal_description prismatic
_exptl_crystal_F_000 576.00
_exptl_crystal_size_max 0.60
_exptl_crystal_size_mid 0.20
_exptl_crystal_size_min 0.20
_refine_diff_density_max 0.73
_refine_diff_density_min -0.52
_refine_ls_extinction_method none
_refine_ls_goodness_of_fit_ref 1.045
_refine_ls_hydrogen_treatment refall
_refine_ls_number_parameters 378
_refine_ls_number_reflns 4537
_refine_ls_R_factor_gt 0.0527
_refine_ls_shift/su_max 0.0010
_refine_ls_structure_factor_coef Fsqd
_refine_ls_weighting_details 'w = 1/[\s^2^(Fo^2^)+(0.0757P)^2^+1.2190P] where P=(Fo^2^+2Fc^2^)/3'
_refine_ls_weighting_scheme calc
_refine_ls_wR_factor_ref 0.1536
_reflns_number_gt 3913
_reflns_number_total 4537
_reflns_threshold_expression F^2^>2.0\s(F^2^)
_cod_data_source_file c3ob40309b.txt
_cod_data_source_block '_kusu045'
_cod_original_cell_volume 1276.52(17)
_cod_original_formula_sum 'C24 H24 F4 N4 O7 '
_cod_database_code 7152941

loop_
_symmetry_equiv_pos_site_id
_symmetry_equiv_pos_as_xyz
1 +X,+Y,+Z
2 -X,-Y,-Z

loop_
_atom_site_label
_atom_site_type_symbol
_atom_site_fract_x
_atom_site_fract_y
_atom_site_fract_z
_atom_site_U_iso_or_equiv
_atom_site_adp_type
_atom_site_occupancy
_atom_site_symmetry_multiplicity
_atom_site_calc_flag
_atom_site_refinement_flags
F(1) F 1.52408(13) 0.38998(12) 0.90839(14) 0.0312(3) Uani 1.00 1 d .
F(2) F 1.77307(13) 0.30042(13) 0.86715(15) 0.0349(3) Uani 1.00 1 d .
F(3) F 1.67113(15) 0.55208(15) 0.57509(16) 0.0434(3) Uani 1.00 1 d .
F(4) F 1.42132(14) 0.65309(13) 0.62618(15) 0.0372(3) Uani 1.00 1 d .
O(1) O 1.26445(16) 0.70096(15) 0.83559(17) 0.0308(3) Uani 1.00 1 d .
O(2) O 1.27104(16) 0.51330(16) 0.7954(2) 0.0380(4) Uani 1.00 1 d .
O(3) O 1.94142(18) 0.41713(18) 0.7423(2) 0.0515(5) Uani 1.00 1 d .
O(4) O 1.90874(16) 0.25182(16) 0.61633(19) 0.0365(4) Uani 1.00 1 d .
O(5) O 2.09820(18) -0.04700(17) 0.29908(19) 0.0405(4) Uiso 1.00 1 d .
O(6) O 1.1902(2) 0.9248(2) 1.0493(2) 0.0450(4) Uiso 1.00 1 d .
O(7) O 1.13955(19) 0.85524(18) 0.6605(2) 0.0443(4) Uiso 1.00 1 d .
N(1) N 0.8382(2) 0.8468(2) 0.4892(2) 0.0305(4) Uani 1.00 1 d .
N(2) N 0.8142(2) 0.6750(2) 0.3543(2) 0.0348(4) Uani 1.00 1 d .
N(3) N 0.9716(2) 0.8167(2) 0.9155(2) 0.0351(4) Uani 1.00 1 d .
N(4) N 1.0148(2) 0.6133(2) 0.8616(2) 0.0393(5) Uani 1.00 1 d .
C(1) C 0.6338(2) 0.8244(2) 0.4804(2) 0.0241(4) Uani 1.00 1 d .
C(2) C 0.5379(2) 0.8161(2) 0.3743(2) 0.0291(5) Uani 1.00 1 d .
C(3) C 0.4131(2) 0.8446(2) 0.4013(2) 0.0294(5) Uani 1.00 1 d .
C(4) C 0.3843(2) 0.8777(2) 0.5337(2) 0.0272(4) Uani 1.00 1 d .
C(5) C 0.5512(2) 0.7866(2) 0.9511(2) 0.0309(5) Uani 1.00 1 d .
C(6) C 0.6594(2) 0.7133(2) 1.0190(2) 0.0333(5) Uani 1.00 1 d .
C(7) C 0.7832(2) 0.6982(2) 1.0023(2) 0.0315(5) Uani 1.00 1 d .
C(8) C 0.7986(2) 0.7539(2) 0.9157(2) 0.0254(4) Uani 1.00 1 d .
C(9) C 0.7009(2) 0.8758(2) 0.7363(2) 0.0285(4) Uani 1.00 1 d .
C(10) C 0.4501(2) 0.9204(2) 0.7853(2) 0.0316(5) Uani 1.00 1 d .
C(11) C 0.6903(2) 0.8247(2) 0.8433(2) 0.0245(4) Uani 1.00 1 d .
C(12) C 0.5647(2) 0.8429(2) 0.8642(2) 0.0274(4) Uani 1.00 1 d .
C(13) C 0.6041(2) 0.86265(19) 0.6148(2) 0.0234(4) Uani 1.00 1 d .
C(14) C 0.4782(2) 0.8873(2) 0.6399(2) 0.0255(4) Uani 1.00 1 d .
C(15) C 0.7680(2) 0.7815(2) 0.4412(2) 0.0254(4) Uani 1.00 1 d .
C(16) C 0.9344(2) 0.7279(2) 0.8962(2) 0.0263(4) Uani 1.00 1 d .
C(17) C 1.4624(2) 0.52874(19) 0.7716(2) 0.0231(4) Uani 1.00 1 d .
C(18) C 1.5563(2) 0.4355(2) 0.8276(2) 0.0236(4) Uani 1.00 1 d .
C(19) C 1.6860(2) 0.3871(2) 0.8047(2) 0.0250(4) Uani 1.00 1 d .
C(20) C 1.7292(2) 0.4227(2) 0.7198(2) 0.0255(4) Uani 1.00 1 d .
C(21) C 1.6364(2) 0.5140(2) 0.6614(2) 0.0275(4) Uani 1.00 1 d .
C(22) C 1.5066(2) 0.5659(2) 0.6878(2) 0.0257(4) Uani 1.00 1 d .
C(23) C 1.3200(2) 0.5866(2) 0.8031(2) 0.0246(4) Uani 1.00 1 d .
C(24) C 1.8724(2) 0.3591(2) 0.6896(2) 0.0283(5) Uani 1.00 1 d .
H(1) H 0.5583 0.7911 0.2842 0.035 Uiso 1.00 1 c R
H(2) H 0.3480 0.8416 0.3298 0.035 Uiso 1.00 1 c R
H(3) H 0.3004 0.8937 0.5518 0.033 Uiso 1.00 1 c R
H(4) H 0.4672 0.7985 0.9641 0.037 Uiso 1.00 1 c R
H(5) H 0.6490 0.6741 1.0758 0.040 Uiso 1.00 1 c R
H(6) H 0.8569 0.6501 1.0496 0.038 Uiso 1.00 1 c R
H(7) H 0.7897 0.8323 0.7075 0.034 Uiso 1.00 1 c R
H(8) H 0.6844 0.9628 0.7746 0.034 Uiso 1.00 1 c R
H(9) H 0.4318 1.0074 0.8269 0.038 Uiso 1.00 1 c R
H(10) H 0.3725 0.9074 0.7881 0.038 Uiso 1.00 1 c R
H(11) H 0.804(2) 0.924(2) 0.541(3) 0.036(7) Uiso 1.00 1 c .
H(12) H 0.921(3) 0.814(3) 0.456(3) 0.056(9) Uiso 1.00 1 c .
H(13) H 0.895(3) 0.647(2) 0.331(3) 0.047(8) Uiso 1.00 1 c .
H(14) H 0.764(3) 0.631(3) 0.326(3) 0.064(10) Uiso 1.00 1 c .
H(15) H 0.919(3) 0.891(3) 0.944(2) 0.036(7) Uiso 1.00 1 c .
H(16) H 1.050(3) 0.797(3) 0.900(3) 0.063(10) Uiso 1.00 1 c .
H(17) H 1.093(3) 0.594(3) 0.842(3) 0.059(9) Uiso 1.00 1 c .
H(19) H 1.178(3) 0.917(2) 1.111(3) 0.042(8) Uiso 1.00 1 c .
H(20) H 1.241(4) 0.841(4) 0.985(4) 0.094(14) Uiso 1.00 1 c .
H(18) H 0.982(3) 0.555(3) 0.838(3) 0.059(10) Uiso 1.00 1 c .

loop_
_atom_site_aniso_label
_atom_site_aniso_U_11
_atom_site_aniso_U_22
_atom_site_aniso_U_33
_atom_site_aniso_U_12
_atom_site_aniso_U_13
_atom_site_aniso_U_23
F(1) 0.0317(7) 0.0323(7) 0.0369(7) -0.0133(5) 0.0118(5) 0.0118(5)
F(2) 0.0258(6) 0.0320(7) 0.0440(8) -0.0028(5) 0.0061(5) 0.0170(6)
F(3) 0.0416(8) 0.0500(9) 0.0520(9) -0.0171(7) 0.0181(7) 0.0230(7)
F(4) 0.0310(7) 0.0377(7) 0.0444(8) -0.0067(6) 0.0050(6) 0.0217(6)
O(1) 0.0269(8) 0.0261(8) 0.0351(8) -0.0067(6) 0.0087(6) 0.0045(6)
O(2) 0.0242(8) 0.0330(9) 0.0573(11) -0.0152(7) 0.0137(7) 0.0001(8)
O(3) 0.0286(9) 0.0406(10) 0.0794(14) -0.0210(8) 0.0224(9) -0.0136(10)
O(4) 0.0278(8) 0.0301(9) 0.0472(10) -0.0109(7) 0.0148(7) -0.0021(7)
N(1) 0.0235(9) 0.0282(10) 0.0405(11) -0.0133(8) 0.0111(8) 0.0004(8)
N(2) 0.0241(10) 0.0345(11) 0.0431(12) -0.0147(9) 0.0129(8) -0.0040(9)
N(3) 0.0252(10) 0.0349(12) 0.0500(13) -0.0173(9) 0.0011(9) 0.0108(10)
N(4) 0.0232(10) 0.0340(12) 0.0606(14) -0.0134(9) 0.0137(9) 0.0028(10)
C(1) 0.0211(10) 0.0229(10) 0.0297(11) -0.0109(8) 0.0041(8) 0.0044(8)
C(2) 0.0259(11) 0.0318(12) 0.0275(11) -0.0127(9) 0.0033(9) 0.0027(9)
C(3) 0.0227(10) 0.0304(11) 0.0333(12) -0.0127(9) -0.0016(9) 0.0056(9)
C(4) 0.0169(9) 0.0276(11) 0.0375(12) -0.0092(8) 0.0029(8) 0.0082(9)
C(5) 0.0256(11) 0.0407(13) 0.0291(11) -0.0185(10) 0.0102(9) 0.0000(10)
C(6) 0.0354(13) 0.0427(13) 0.0297(11) -0.0214(11) 0.0093(9) 0.0070(10)
C(7) 0.0290(12) 0.0362(12) 0.0314(11) -0.0155(10) 0.0047(9) 0.0068(10)
C(8) 0.0223(10) 0.0266(11) 0.0277(10) -0.0131(9) 0.0067(8) -0.0000(8)
C(9) 0.0232(10) 0.0366(12) 0.0295(11) -0.0168(9) 0.0018(8) 0.0069(9)
C(10) 0.0199(10) 0.0384(13) 0.0327(12) -0.0100(9) 0.0083(9) 0.0031(10)
C(11) 0.0213(10) 0.0274(11) 0.0252(10) -0.0132(8) 0.0058(8) -0.0000(8)
C(12) 0.0223(10) 0.0322(12) 0.0255(10) -0.0133(9) 0.0064(8) -0.0014(9)
C(13) 0.0197(10) 0.0227(10) 0.0285(11) -0.0105(8) 0.0025(8) 0.0045(8)
C(14) 0.0212(10) 0.0233(10) 0.0312(11) -0.0087(8) 0.0052(8) 0.0047(8)
C(15) 0.0227(10) 0.0278(11) 0.0277(10) -0.0109(9) 0.0039(8) 0.0077(9)
C(16) 0.0223(10) 0.0311(12) 0.0271(10) -0.0137(9) 0.0019(8) 0.0055(9)
C(17) 0.0211(10) 0.0223(10) 0.0261(10) -0.0115(8) 0.0052(8) 0.0005(8)
C(18) 0.0244(10) 0.0233(10) 0.0265(10) -0.0123(8) 0.0078(8) 0.0031(8)
C(19) 0.0231(10) 0.0209(10) 0.0294(11) -0.0079(8) 0.0042(8) 0.0047(8)
C(20) 0.0216(10) 0.0251(11) 0.0307(11) -0.0121(9) 0.0075(8) 0.0012(8)
C(21) 0.0287(11) 0.0291(11) 0.0310(11) -0.0144(9) 0.0102(9) 0.0068(9)
C(22) 0.0252(11) 0.0231(10) 0.0285(10) -0.0095(8) 0.0037(8) 0.0057(8)
C(23) 0.0195(10) 0.0268(11) 0.0254(10) -0.0089(8) 0.0042(8) 0.0032(8)
C(24) 0.0230(11) 0.0283(11) 0.0345(12) -0.0107(9) 0.0097(9) 0.0039(9)

loop_
_atom_type_symbol
_atom_type_description
_atom_type_scat_dispersion_real
_atom_type_scat_dispersion_imag
_atom_type_scat_source
C C 0.018 0.009
;
International Tables for Crystallography
(1992, Vol. C, Tables 4.2.6.8 and 6.1.1.4)
;
H H 0.000 0.000
;
International Tables for Crystallography
(1992, Vol. C, Table 6.1.1.4)
;
N N 0.031 0.018
;
International Tables for Crystallography
(1992, Vol. C, Tables 4.2.6.8 and 6.1.1.4)
;
O O 0.049 0.032
;
International Tables for Crystallography
(1992, Vol. C, Tables 4.2.6.8 and 6.1.1.4)
;
F F 0.073 0.053
;
International Tables for Crystallography
(1992, Vol. C, Tables 4.2.6.8 and 6.1.1.4)
;

loop_
_geom_angle_atom_site_label_1
_geom_angle_atom_site_label_2
_geom_angle_atom_site_label_3
_geom_angle
_geom_angle_publ_flag
C(2) C(1) C(13) 120.3(2) yes
C(2) C(1) C(15) 116.2(2) yes
C(13) C(1) C(15) 123.31(19) yes
C(1) C(2) C(3) 120.2(2) yes
C(2) C(3) C(4) 119.8(2) yes
C(3) C(4) C(14) 120.5(2) yes
C(6) C(5) C(12) 121.1(2) yes
C(5) C(6) C(7) 119.5(3) yes
C(6) C(7) C(8) 120.2(2) yes
C(7) C(8) C(11) 120.8(2) yes
C(7) C(8) C(16) 117.41(19) yes
C(11) C(8) C(16) 121.7(2) yes
C(11) C(9) C(13) 111.3(2) yes
C(12) C(10) C(14) 110.66(17) yes
C(8) C(11) C(9) 123.5(2) yes
C(8) C(11) C(12) 118.7(2) yes
C(9) C(11) C(12) 117.72(19) yes
C(5) C(12) C(10) 122.8(2) yes
C(5) C(12) C(11) 119.8(2) yes
C(10) C(12) C(11) 117.4(2) yes
C(1) C(13) C(9) 124.1(2) yes
C(1) C(13) C(14) 118.5(2) yes
C(9) C(13) C(14) 117.4(2) yes
C(4) C(14) C(10) 121.5(2) yes
C(4) C(14) C(13) 120.6(2) yes
C(10) C(14) C(13) 117.94(19) yes
N(1) C(15) N(2) 120.1(2) yes
N(1) C(15) C(1) 122.69(18) yes
N(2) C(15) C(1) 117.2(2) yes
N(3) C(16) N(4) 121.6(2) yes
N(3) C(16) C(8) 121.28(19) yes
N(4) C(16) C(8) 117.1(2) yes
C(18) C(17) C(22) 115.8(2) yes
C(18) C(17) C(23) 121.4(2) yes
C(22) C(17) C(23) 122.78(19) yes
F(1) C(18) C(17) 121.1(2) yes
F(1) C(18) C(19) 117.30(19) yes
C(17) C(18) C(19) 121.6(2) yes
F(2) C(19) C(18) 118.6(2) yes
F(2) C(19) C(20) 119.09(19) yes
C(18) C(19) C(20) 122.4(2) yes
C(19) C(20) C(21) 116.6(2) yes
C(19) C(20) C(24) 120.2(2) yes
C(21) C(20) C(24) 123.2(2) yes
F(3) C(21) C(20) 119.9(2) yes
F(3) C(21) C(22) 118.8(2) yes
C(20) C(21) C(22) 121.2(2) yes
F(4) C(22) C(17) 119.7(2) yes
F(4) C(22) C(21) 118.0(2) yes
C(17) C(22) C(21) 122.3(2) yes
O(1) C(23) O(2) 126.4(2) yes
O(1) C(23) C(17) 117.7(2) yes
O(2) C(23) C(17) 115.92(18) yes
O(3) C(24) O(4) 126.4(2) yes
O(3) C(24) C(20) 117.32(18) yes
O(4) C(24) C(20) 116.2(2) yes
H(19) O(6) H(20) 111(4) no
C(15) N(1) H(11) 121(2) no
C(15) N(1) H(12) 117(2) no
H(11) N(1) H(12) 122(3) no
C(15) N(2) H(13) 118(2) no
C(15) N(2) H(14) 117(2) no
H(13) N(2) H(14) 124(3) no
C(16) N(3) H(15) 120(2) no
C(16) N(3) H(16) 118(2) no
H(15) N(3) H(16) 123(4) no
C(16) N(4) H(17) 120(2) no
C(16) N(4) H(18) 118(2) no
H(17) N(4) H(18) 120(3) no
C(1) C(2) H(1) 119.9 no
C(3) C(2) H(1) 119.9 no
C(2) C(3) H(2) 120.1 no
C(4) C(3) H(2) 120.1 no
C(3) C(4) H(3) 119.8 no
C(14) C(4) H(3) 119.8 no
C(6) C(5) H(4) 119.5 no
C(12) C(5) H(4) 119.5 no
C(5) C(6) H(5) 120.3 no
C(7) C(6) H(5) 120.3 no
C(6) C(7) H(6) 119.9 no
C(8) C(7) H(6) 119.9 no
C(11) C(9) H(7) 109.4 no
C(11) C(9) H(8) 109.4 no
C(13) C(9) H(7) 109.4 no
C(13) C(9) H(8) 109.4 no
H(7) C(9) H(8) 108.0 no
C(12) C(10) H(9) 109.5 no
C(12) C(10) H(10) 109.5 no
C(14) C(10) H(9) 109.5 no
C(14) C(10) H(10) 109.5 no
H(9) C(10) H(10) 108.1 no

loop_
_geom_bond_atom_site_label_1
_geom_bond_atom_site_label_2
_geom_bond_distance
_geom_bond_publ_flag
F(1) C(18) 1.347(3) yes
F(2) C(19) 1.350(2) yes
F(3) C(21) 1.345(3) yes
F(4) C(22) 1.344(2) yes
O(1) C(23) 1.248(2) yes
O(2) C(23) 1.249(3) yes
O(3) C(24) 1.234(3) yes
O(4) C(24) 1.248(2) yes
N(1) C(15) 1.311(3) yes
N(2) C(15) 1.303(2) yes
N(3) C(16) 1.307(4) yes
N(4) C(16) 1.299(2) yes
C(1) C(2) 1.398(3) yes
C(1) C(13) 1.399(3) yes
C(1) C(15) 1.490(3) yes
C(2) C(3) 1.382(3) yes
C(3) C(4) 1.383(3) yes
C(4) C(14) 1.386(3) yes
C(5) C(6) 1.386(3) yes
C(5) C(12) 1.388(4) yes
C(6) C(7) 1.389(4) yes
C(7) C(8) 1.390(4) yes
C(8) C(11) 1.399(2) yes
C(8) C(16) 1.489(3) yes
C(9) C(11) 1.509(4) yes
C(9) C(13) 1.514(3) yes
C(10) C(12) 1.508(3) yes
C(10) C(14) 1.511(3) yes
C(11) C(12) 1.408(3) yes
C(13) C(14) 1.401(3) yes
C(17) C(18) 1.389(2) yes
C(17) C(22) 1.383(4) yes
C(17) C(23) 1.526(3) yes
C(18) C(19) 1.377(3) yes
C(19) C(20) 1.372(4) yes
C(20) C(21) 1.383(3) yes
C(20) C(24) 1.527(3) yes
C(21) C(22) 1.385(3) yes
O(6) H(19) 0.73(4) no
O(6) H(20) 1.03(3) no
N(1) H(11) 0.90(2) no
N(1) H(12) 0.95(4) no
N(2) H(13) 0.89(3) no
N(2) H(14) 0.91(4) no
N(3) H(15) 0.85(2) no
N(3) H(16) 0.86(4) no
N(4) H(17) 0.87(4) no
N(4) H(18) 0.91(4) no
C(2) H(1) 0.940 no
C(3) H(2) 0.940 no
C(4) H(3) 0.940 no
C(5) H(4) 0.940 no
C(6) H(5) 0.940 no
C(7) H(6) 0.940 no
C(9) H(7) 0.980 no
C(9) H(8) 0.980 no
C(10) H(9) 0.980 no
C(10) H(10) 0.980 no

loop_
_geom_contact_atom_site_label_1
_geom_contact_atom_site_label_2
_geom_contact_distance
_geom_contact_site_symmetry_2
F(1) F(1) 2.7072(17) 2_867
F(1) O(1) 3.329(2) 2_867
F(1) C(2) 3.430(2) 2_766
F(1) C(3) 3.565(2) 2_766
F(1) C(5) 3.492(3) 2_767
F(1) C(6) 3.230(4) 2_767
F(1) C(17) 3.165(2) 2_867
F(1) C(18) 2.953(2) 2_867
F(1) C(23) 3.158(2) 2_867
F(2) O(1) 3.242(2) 2_867
F(2) O(2) 3.554(2) 2_867
F(2) O(6) 3.056(3) 2_867
F(2) N(3) 3.372(2) 2_867
F(2) N(4) 3.539(2) 2_867
F(2) C(23) 3.491(2) 2_867
F(3) F(4) 3.190(2) 2_866
F(3) C(13) 3.527(3) 1_655
F(3) C(22) 3.399(2) 2_866
F(4) F(3) 3.190(2) 2_866
F(4) O(7) 3.108(2) .
F(4) C(4) 3.100(3) 1_655
F(4) C(10) 3.364(3) 1_655
F(4) C(12) 3.533(2) 1_655
F(4) C(14) 3.242(3) 1_655
F(4) C(21) 3.197(2) 2_866
F(4) C(22) 3.524(2) 2_866
O(1) F(1) 3.329(2) 2_867
O(1) F(2) 3.242(2) 2_867
O(1) O(6) 2.881(2) .
O(1) O(7) 2.806(2) .
O(1) N(3) 3.192(3) .
O(1) N(4) 3.578(3) .
O(2) F(2) 3.554(2) 2_867
O(2) N(2) 2.831(3) 2_766
O(2) N(4) 2.781(2) .
O(3) N(2) 2.794(3) 2_866
O(3) N(4) 2.783(3) 1_655
O(4) O(7) 2.825(2) 2_866
O(4) N(1) 2.913(2) 2_866
O(5) O(6) 2.890(3) 1_644
O(5) O(7) 2.727(2) 2_866
O(5) N(1) 3.019(2) 2_866
O(5) C(3) 3.307(2) 1_745
O(5) C(4) 3.598(2) 1_745
O(6) F(2) 3.056(3) 2_867
O(6) O(1) 2.881(2) .
O(6) O(5) 2.890(3) 1_466
O(6) N(3) 3.218(3) .
O(6) N(3) 2.884(3) 2_777
O(6) C(9) 3.290(3) 2_777
O(7) F(4) 3.108(2) .
O(7) O(1) 2.806(2) .
O(7) O(4) 2.825(2) 2_866
O(7) O(5) 2.727(2) 2_866
O(7) N(1) 3.560(3) .
O(7) C(4) 3.502(4) 1_655
N(1) O(4) 2.913(2) 2_866
N(1) O(5) 3.019(2) 2_866
N(1) O(7) 3.560(3) .
N(1) C(4) 3.317(2) 2_676
N(2) O(2) 2.831(3) 2_766
N(2) O(3) 2.794(3) 2_866
N(2) N(4) 3.527(2) 2_766
N(2) C(24) 3.538(3) 2_866
N(3) F(2) 3.372(2) 2_867
N(3) O(1) 3.192(3) .
N(3) O(6) 3.218(3) .
N(3) O(6) 2.884(3) 2_777
N(4) F(2) 3.539(2) 2_867
N(4) O(1) 3.578(3) .
N(4) O(2) 2.781(2) .
N(4) O(3) 2.783(3) 1_455
N(4) N(2) 3.527(2) 2_766
N(4) C(23) 3.532(3) .
C(2) F(1) 3.430(2) 2_766
C(2) C(13) 3.596(3) 2_676
C(3) F(1) 3.565(2) 2_766
C(3) O(5) 3.307(2) 1_365
C(3) C(18) 3.480(3) 2_766
C(3) C(19) 3.501(3) 2_766
C(4) F(4) 3.100(3) 1_455
C(4) O(5) 3.598(2) 1_365
C(4) O(7) 3.502(4) 1_455
C(4) N(1) 3.317(2) 2_676
C(5) F(1) 3.492(3) 2_767
C(5) C(22) 3.360(3) 1_455
C(6) F(1) 3.230(4) 2_767
C(9) O(6) 3.290(3) 2_777
C(10) F(4) 3.364(3) 1_455
C(12) F(4) 3.533(2) 1_455
C(13) F(3) 3.527(3) 1_455
C(13) C(2) 3.596(3) 2_676
C(14) F(4) 3.242(3) 1_455
C(17) F(1) 3.165(2) 2_867
C(18) F(1) 2.953(2) 2_867
C(18) C(3) 3.480(3) 2_766
C(19) C(3) 3.501(3) 2_766
C(21) F(4) 3.197(2) 2_866
C(22) F(3) 3.399(2) 2_866
C(22) F(4) 3.524(2) 2_866
C(22) C(5) 3.360(3) 1_655
C(23) F(1) 3.158(2) 2_867
C(23) F(2) 3.491(2) 2_867
C(23) N(4) 3.532(3) .
C(24) N(2) 3.538(3) 2_866
F(1) H(1) 2.875 2_766
F(1) H(2) 3.159 2_766
F(1) H(4) 3.030 2_767
F(1) H(5) 2.501 2_767
F(1) H(20) 3.28(4) 2_867
F(2) H(2) 2.820 2_766
F(2) H(16) 3.03(3) 2_867
F(2) H(17) 3.25(3) 2_867
F(2) H(19) 2.62(3) 2_867
F(2) H(20) 2.77(6) 2_867
F(3) H(14) 3.56(5) 1_655
F(4) H(3) 3.002 1_655
F(4) H(4) 3.469 1_655
F(4) H(10) 2.957 1_655
O(1) H(4) 2.970 1_655
O(1) H(10) 3.531 1_655
O(1) H(16) 2.35(4) .
O(1) H(17) 2.85(5) .
O(1) H(19) 3.24(2) .
O(1) H(20) 1.90(4) .
O(2) H(1) 3.344 2_766
O(2) H(5) 2.794 2_767
O(2) H(13) 3.17(4) 2_766
O(2) H(14) 2.00(4) 2_766
O(2) H(16) 3.32(3) .
O(2) H(17) 1.92(4) .
O(2) H(18) 3.22(4) .
O(3) H(6) 3.557 1_655
O(3) H(6) 2.843 2_867
O(3) H(12) 2.95(2) 2_866
O(3) H(13) 1.91(3) 2_866
O(3) H(14) 3.36(4) 2_866
O(3) H(17) 3.19(4) 1_655
O(3) H(18) 1.90(4) 1_655
O(4) H(3) 3.489 2_766
O(4) H(11) 3.47(2) 2_866
O(4) H(12) 1.97(4) 2_866
O(4) H(13) 2.92(4) 2_866
O(5) H(2) 2.569 1_745
O(5) H(3) 3.166 1_745
O(5) H(7) 3.489 2_866
O(5) H(8) 3.409 2_866
O(5) H(11) 2.35(3) 2_866
O(5) H(12) 3.17(3) 2_866
O(5) H(19) 2.19(3) 1_644
O(5) H(20) 3.57(5) 1_644
O(6) H(2) 3.317 1_656
O(6) H(4) 3.040 1_655
O(6) H(7) 3.351 2_777
O(6) H(8) 2.537 2_777
O(6) H(15) 3.23(3) .
O(6) H(15) 2.08(3) 2_777
O(6) H(16) 2.68(4) .
O(6) H(16) 3.32(3) 2_777
O(7) H(3) 2.642 1_655
O(7) H(10) 2.964 1_655
O(7) H(11) 3.58(3) .
O(7) H(12) 3.04(3) .
O(7) H(16) 3.29(5) .
O(7) H(20) 3.39(4) .
N(1) H(3) 3.061 2_676
N(2) H(5) 3.115 1_554
N(2) H(6) 3.229 1_554
N(2) H(17) 3.17(3) 2_766
N(2) H(18) 3.19(3) 2_766
N(3) H(19) 3.21(3) .
N(3) H(19) 3.08(3) 2_777
N(3) H(20) 3.14(5) .
N(4) H(6) 3.327 2_767
N(4) H(13) 3.09(2) 2_766
N(4) H(14) 3.33(3) 2_766
C(2) H(5) 3.271 1_554
C(2) H(8) 3.383 2_676
C(3) H(8) 3.176 2_676
C(3) H(11) 2.85(2) 2_676
C(4) H(11) 2.69(2) 2_676
C(5) H(1) 3.456 1_556
C(5) H(9) 2.920 2_677
C(5) H(20) 3.39(5) 1_455
C(6) H(1) 2.943 1_556
C(6) H(9) 3.140 2_677
C(6) H(14) 3.50(4) 1_556
C(7) H(9) 3.542 2_677
C(7) H(13) 3.57(3) 1_556
C(9) H(19) 3.29(3) 2_777
C(12) H(9) 3.179 2_677
C(17) H(4) 3.360 1_655
C(18) H(1) 3.423 2_766
C(18) H(2) 3.123 2_766
C(19) H(2) 2.923 2_766
C(22) H(4) 3.329 1_655
C(23) H(4) 3.557 1_655
C(23) H(14) 3.10(4) 2_766
C(23) H(16) 3.16(3) .
C(23) H(17) 2.67(4) .
C(23) H(20) 2.99(4) .
C(24) H(12) 2.74(3) 2_866
C(24) H(13) 2.69(4) 2_866
C(24) H(18) 3.08(4) 1_655
H(1) F(1) 2.875 2_766
H(1) O(2) 3.344 2_766
H(1) C(5) 3.456 1_554
H(1) C(6) 2.943 1_554
H(1) C(18) 3.423 2_766
H(1) H(4) 3.308 1_554
H(1) H(5) 2.360 1_554
H(1) H(8) 3.248 2_676
H(1) H(9) 3.162 2_676
H(2) F(1) 3.159 2_766
H(2) F(2) 2.820 2_766
H(2) O(5) 2.569 1_365
H(2) O(6) 3.317 1_454
H(2) C(18) 3.123 2_766
H(2) C(19) 2.923 2_766
H(2) H(8) 2.852 2_676
H(2) H(11) 2.730 2_676
H(2) H(19) 2.791 1_454
H(2) H(20) 3.549 1_454
H(3) F(4) 3.002 1_455
H(3) O(4) 3.489 2_766
H(3) O(5) 3.166 1_365
H(3) O(7) 2.642 1_455
H(3) N(1) 3.061 2_676
H(3) H(11) 2.477 2_676
H(3) H(12) 3.435 2_676
H(4) F(1) 3.030 2_767
H(4) F(4) 3.469 1_455
H(4) O(1) 2.970 1_455
H(4) O(6) 3.040 1_455
H(4) C(17) 3.360 1_455
H(4) C(22) 3.329 1_455
H(4) C(23) 3.557 1_455
H(4) H(1) 3.308 1_556
H(4) H(8) 3.416 2_677
H(4) H(9) 3.171 2_677
H(4) H(19) 3.451 1_455
H(4) H(20) 2.452 1_455
H(5) F(1) 2.501 2_767
H(5) O(2) 2.794 2_767
H(5) N(2) 3.115 1_556
H(5) C(2) 3.271 1_556
H(5) H(1) 2.360 1_556
H(5) H(9) 3.525 2_677
H(5) H(13) 3.420 1_556
H(5) H(14) 2.774 1_556
H(5) H(17) 3.571 2_767
H(6) O(3) 3.557 1_455
H(6) O(3) 2.843 2_867
H(6) N(2) 3.229 1_556
H(6) N(4) 3.327 2_767
H(6) H(13) 2.898 1_556
H(6) H(14) 3.408 1_556
H(6) H(17) 3.379 2_767
H(6) H(18) 2.870 2_767
H(7) O(5) 3.489 2_866
H(7) O(6) 3.351 2_777
H(7) H(19) 3.247 2_777
H(8) O(5) 3.409 2_866
H(8) O(6) 2.537 2_777
H(8) C(2) 3.383 2_676
H(8) C(3) 3.176 2_676
H(8) H(1) 3.248 2_676
H(8) H(2) 2.852 2_676
H(8) H(4) 3.416 2_677
H(8) H(19) 2.513 2_777
H(8) H(20) 3.177 2_777
H(9) C(5) 2.920 2_677
H(9) C(6) 3.140 2_677
H(9) C(7) 3.542 2_677
H(9) C(12) 3.179 2_677
H(9) H(1) 3.162 2_676
H(9) H(4) 3.171 2_677
H(9) H(5) 3.525 2_677
H(10) F(4) 2.957 1_455
H(10) O(1) 3.531 1_455
H(10) O(7) 2.964 1_455
H(10) H(20) 3.293 1_455
H(11) O(4) 3.47(2) 2_866
H(11) O(5) 2.35(3) 2_866
H(11) O(7) 3.58(3) .
H(11) C(3) 2.85(2) 2_676
H(11) C(4) 2.69(2) 2_676
H(11) H(2) 2.730 2_676
H(11) H(3) 2.477 2_676
H(11) H(19) 3.56(4) 2_777
H(12) O(3) 2.95(2) 2_866
H(12) O(4) 1.97(4) 2_866
H(12) O(5) 3.17(3) 2_866
H(12) O(7) 3.04(3) .
H(12) C(24) 2.74(3) 2_866
H(12) H(3) 3.435 2_676
H(13) O(2) 3.17(4) 2_766
H(13) O(3) 1.91(3) 2_866
H(13) O(4) 2.92(4) 2_866
H(13) N(4) 3.09(2) 2_766
H(13) C(7) 3.57(3) 1_554
H(13) C(24) 2.69(4) 2_866
H(13) H(5) 3.420 1_554
H(13) H(6) 2.898 1_554
H(13) H(17) 2.95(4) 2_766
H(13) H(18) 2.57(4) 2_766
H(14) F(3) 3.56(5) 1_455
H(14) O(2) 2.00(4) 2_766
H(14) O(3) 3.36(4) 2_866
H(14) N(4) 3.33(3) 2_766
H(14) C(6) 3.50(4) 1_554
H(14) C(23) 3.10(4) 2_766
H(14) H(5) 2.774 1_554
H(14) H(6) 3.408 1_554
H(14) H(17) 2.78(4) 2_766
H(14) H(18) 3.23(4) 2_766
H(15) O(6) 3.23(3) .
H(15) O(6) 2.08(3) 2_777
H(15) H(19) 3.20(4) .
H(15) H(19) 2.37(5) 2_777
H(15) H(20) 3.41(6) .
H(15) H(20) 2.96(5) 2_777
H(16) F(2) 3.03(3) 2_867
H(16) O(1) 2.35(4) .
H(16) O(2) 3.32(3) .
H(16) O(6) 2.68(4) .
H(16) O(6) 3.32(3) 2_777
H(16) O(7) 3.29(5) .
H(16) C(23) 3.16(3) .
H(16) H(19) 2.78(5) .
H(16) H(19) 3.40(4) 2_777
H(16) H(20) 2.41(7) .
H(17) F(2) 3.25(3) 2_867
H(17) O(1) 2.85(5) .
H(17) O(2) 1.92(4) .
H(17) O(3) 3.19(4) 1_455
H(17) N(2) 3.17(3) 2_766
H(17) C(23) 2.67(4) .
H(17) H(5) 3.571 2_767
H(17) H(6) 3.379 2_767
H(17) H(13) 2.95(4) 2_766
H(17) H(14) 2.78(4) 2_766
H(19) F(2) 2.62(3) 2_867
H(19) O(1) 3.24(2) .
H(19) O(5) 2.19(3) 1_466
H(19) N(3) 3.21(3) .
H(19) N(3) 3.08(3) 2_777
H(19) C(9) 3.29(3) 2_777
H(19) H(2) 2.791 1_656
H(19) H(4) 3.451 1_655
H(19) H(7) 3.247 2_777
H(19) H(8) 2.513 2_777
H(19) H(11) 3.56(4) 2_777
H(19) H(15) 3.20(4) .
H(19) H(15) 2.37(5) 2_777
H(19) H(16) 2.78(5) .
H(19) H(16) 3.40(4) 2_777
H(20) F(1) 3.28(4) 2_867
H(20) F(2) 2.77(6) 2_867
H(20) O(1) 1.90(4) .
H(20) O(5) 3.57(5) 1_466
H(20) O(7) 3.39(4) .
H(20) N(3) 3.14(5) .
H(20) C(5) 3.39(5) 1_655
H(20) C(23) 2.99(4) .
H(20) H(2) 3.549 1_656
H(20) H(4) 2.452 1_655
H(20) H(8) 3.177 2_777
H(20) H(10) 3.293 1_655
H(20) H(15) 3.41(6) .
H(20) H(15) 2.96(5) 2_777
H(20) H(16) 2.41(7) .
H(18) O(2) 3.22(4) .
H(18) O(3) 1.90(4) 1_455
H(18) N(2) 3.19(3) 2_766
H(18) C(24) 3.08(4) 1_455
H(18) H(6) 2.870 2_767
H(18) H(13) 2.57(4) 2_766
H(18) H(14) 3.23(4) 2_766

loop_
_geom_torsion_atom_site_label_1
_geom_torsion_atom_site_label_2
_geom_torsion_atom_site_label_3
_geom_torsion_atom_site_label_4
_geom_torsion
C(2) C(1) C(13) C(9) -179.3(2)
C(2) C(1) C(13) C(14) 2.6(3)
C(13) C(1) C(2) C(3) -0.6(4)
C(2) C(1) C(15) N(1) 130.8(2)
C(2) C(1) C(15) N(2) -48.3(3)
C(15) C(1) C(2) C(3) 174.9(2)
C(13) C(1) C(15) N(1) -53.8(3)
C(13) C(1) C(15) N(2) 127.0(2)
C(15) C(1) C(13) C(9) 5.6(4)
C(15) C(1) C(13) C(14) -172.6(2)
C(1) C(2) C(3) C(4) -2.1(4)
C(2) C(3) C(4) C(14) 2.7(4)
C(3) C(4) C(14) C(10) -178.5(2)
C(3) C(4) C(14) C(13) -0.7(3)
C(6) C(5) C(12) C(10) 178.2(2)
C(6) C(5) C(12) C(11) 0.6(3)
C(12) C(5) C(6) C(7) 1.5(3)
C(5) C(6) C(7) C(8) -1.5(3)
C(6) C(7) C(8) C(11) -0.7(3)
C(6) C(7) C(8) C(16) -176.4(2)
C(7) C(8) C(11) C(9) -172.9(2)
C(7) C(8) C(11) C(12) 2.8(3)
C(7) C(8) C(16) N(3) -126.3(2)
C(7) C(8) C(16) N(4) 52.5(2)
C(11) C(8) C(16) N(3) 58.0(3)
C(11) C(8) C(16) N(4) -123.2(2)
C(16) C(8) C(11) C(9) 2.7(3)
C(16) C(8) C(11) C(12) 178.33(19)
C(11) C(9) C(13) C(1) -137.0(2)
C(11) C(9) C(13) C(14) 41.2(2)
C(13) C(9) C(11) C(8) 138.1(2)
C(13) C(9) C(11) C(12) -37.6(2)
C(12) C(10) C(14) C(4) 138.3(2)
C(12) C(10) C(14) C(13) -39.7(3)
C(14) C(10) C(12) C(5) -134.4(2)
C(14) C(10) C(12) C(11) 43.2(3)
C(8) C(11) C(12) C(5) -2.7(3)
C(8) C(11) C(12) C(10) 179.59(19)
C(9) C(11) C(12) C(5) 173.2(2)
C(9) C(11) C(12) C(10) -4.5(2)
C(1) C(13) C(14) C(4) -2.0(3)
C(1) C(13) C(14) C(10) 176.0(2)
C(9) C(13) C(14) C(4) 179.7(2)
C(9) C(13) C(14) C(10) -2.3(3)
C(18) C(17) C(22) F(4) 178.00(18)
C(18) C(17) C(22) C(21) -0.2(3)
C(22) C(17) C(18) F(1) -178.50(18)
C(22) C(17) C(18) C(19) 2.4(3)
C(18) C(17) C(23) O(1) 132.0(2)
C(18) C(17) C(23) O(2) -46.9(2)
C(23) C(17) C(18) F(1) 2.2(3)
C(23) C(17) C(18) C(19) -176.84(19)
C(22) C(17) C(23) O(1) -47.2(2)
C(22) C(17) C(23) O(2) 133.8(2)
C(23) C(17) C(22) F(4) -2.7(3)
C(23) C(17) C(22) C(21) 179.1(2)
F(1) C(18) C(19) F(2) -2.0(2)
F(1) C(18) C(19) C(20) 177.18(19)
C(17) C(18) C(19) F(2) 177.10(19)
C(17) C(18) C(19) C(20) -3.7(3)
F(2) C(19) C(20) C(21) -178.38(19)
F(2) C(19) C(20) C(24) 3.8(3)
C(18) C(19) C(20) C(21) 2.4(3)
C(18) C(19) C(20) C(24) -175.4(2)
C(19) C(20) C(21) F(3) -178.8(2)
C(19) C(20) C(21) C(22) -0.2(3)
C(19) C(20) C(24) O(3) -106.8(3)
C(19) C(20) C(24) O(4) 71.5(3)
C(21) C(20) C(24) O(3) 75.6(3)
C(21) C(20) C(24) O(4) -106.2(3)
C(24) C(20) C(21) F(3) -1.1(3)
C(24) C(20) C(21) C(22) 177.6(2)
F(3) C(21) C(22) F(4) -0.5(3)
F(3) C(21) C(22) C(17) 177.7(2)
C(20) C(21) C(22) F(4) -179.2(2)
C(20) C(21) C(22) C(17) -1.0(3)
